data_4020172
loop_
_publ_author_name
'Dwight D. Kim'
'Suk Joong Lee'
'Peter Beak'

_journal_name_full 'Journal of Organic Chemistry'
_journal_page_first 5376
_journal_page_last 5386
_journal_paper_doi 10.1021/jo047752m
_journal_volume 70
_journal_year 2005
_chemical_absolute_configuration ad
_chemical_formula_moiety 'C26 H32 Br N O3'
_chemical_formula_sum 'C26 H32 Br N O3'
_chemical_formula_weight 486.44
_space_group_IT_number 5
_symmetry_cell_setting monoclinic
_symmetry_space_group_name_Hall 'C 2y'
_symmetry_space_group_name_H-M 'C 1 2 1'
_cell_angle_alpha 90.00
_cell_angle_beta 94.988(3)
_cell_angle_gamma 90.00
_cell_formula_units_Z 8
_cell_length_a 15.123(3)
_cell_length_b 12.592(3)
_cell_length_c 25.895(5)
_cell_measurement_temperature 193(2)
_cell_volume 4912.4(17)
_diffrn_ambient_temperature 193(2)
_exptl_crystal_density_diffrn 1.315
_cod_depositor_comments
;
The following automatic conversions were performed:
'_symmetry_cell_setting' value 'Monoclinic' changed to 'monoclinic'
according to '/home/saulius/struct/CIF-dictionaries/cif_core.dic'
dictionary named 'cif_core.dic' version 2.4.1 from 2010-06-29.

Automatic conversion script
Id: cif_fix_enum 1527 2010-12-29 10:47:43Z saulius 
;
_cod_original_sg_symbol_H-M 'C 2  '
_cod_database_code 4020172

loop_
_symmetry_equiv_pos_as_xyz
'x, y, z'
'-x, y, -z'
'x+1/2, y+1/2, z'
'-x+1/2, y+1/2, -z'

loop_
_atom_site_label
_atom_site_type_symbol
_atom_site_fract_x
_atom_site_fract_y
_atom_site_fract_z
_atom_site_U_iso_or_equiv
_atom_site_adp_type
_atom_site_occupancy
_atom_site_symmetry_multiplicity
_atom_site_calc_flag
_atom_site_refinement_flags
_atom_site_disorder_assembly
_atom_site_disorder_group
Br1 Br 0.95818(2) 0.44062(3) 0.584423(14) 0.06876(14) Uani 1 1 d . . .
C1 C 0.9426(2) 0.2793(2) 0.72287(14) 0.0428(9) Uani 1 1 d . . .
H1 H 0.9111 0.2198 0.7344 0.051 Uiso 1 1 calc R . .
C2 C 0.9294(2) 0.3102(3) 0.67178(13) 0.0460(9) Uani 1 1 d . . .
H2 H 0.8893 0.2720 0.6483 0.055 Uiso 1 1 calc R . .
C3 C 0.9744(2) 0.3965(3) 0.65491(13) 0.0415(9) Uani 1 1 d . . .
C4 C 1.0327(2) 0.4521(3) 0.68857(13) 0.0426(9) Uani 1 1 d . . .
H4 H 1.0636 0.5118 0.6767 0.051 Uiso 1 1 calc R . .
C5 C 1.04581(19) 0.4204(2) 0.73984(12) 0.0377(8) Uani 1 1 d . . .
H5 H 1.0861 0.4588 0.7631 0.045 Uiso 1 1 calc R . .
C6 C 1.00118(19) 0.3336(2) 0.75793(13) 0.0372(8) Uani 1 1 d . . .
C7 C 1.01644(19) 0.2994(3) 0.81358(12) 0.0403(8) Uani 1 1 d . . .
H7A H 1.0722 0.3321 0.8289 0.048 Uiso 1 1 calc R . .
H7B H 1.0246 0.2214 0.8147 0.048 Uiso 1 1 calc R . .
C8 C 0.94025(18) 0.3292(2) 0.84749(10) 0.0341(7) Uani 1 1 d . . .
H8 H 0.8869 0.2863 0.8352 0.041 Uiso 1 1 calc R . .
C9 C 0.96587(19) 0.3004(3) 0.90402(11) 0.0430(8) Uani 1 1 d . . .
H9A H 0.9885 0.2266 0.9059 0.052 Uiso 1 1 calc R . .
H9B H 0.9124 0.3036 0.9235 0.052 Uiso 1 1 calc R . .
C10 C 1.0373(2) 0.3756(3) 0.92957(12) 0.0474(8) Uani 1 1 d . . .
H10A H 1.0488 0.3572 0.9667 0.057 Uiso 1 1 calc R . .
H10B H 1.0933 0.3657 0.9130 0.057 Uiso 1 1 calc R . .
C11 C 1.0088(2) 0.4910(2) 0.92460(11) 0.0483(9) Uani 1 1 d . . .
H11A H 1.0582 0.5372 0.9386 0.058 Uiso 1 1 calc R . .
H11B H 0.9578 0.5032 0.9453 0.058 Uiso 1 1 calc R . .
C12 C 0.98262(19) 0.5207(2) 0.86794(11) 0.0399(8) Uani 1 1 d . . .
H12A H 0.9583 0.5938 0.8662 0.048 Uiso 1 1 calc R . .
H12B H 1.0359 0.5192 0.8483 0.048 Uiso 1 1 calc R . .
C13 C 0.91457(18) 0.4450(3) 0.84385(11) 0.0322(7) Uani 1 1 d . . .
C14 C 0.83414(18) 0.4733(2) 0.82381(10) 0.0325(7) Uani 1 1 d . . .
H14 H 0.7953 0.4189 0.8102 0.039 Uiso 1 1 calc R . .
C15 C 0.79179(19) 0.6282(2) 0.77101(11) 0.0298(8) Uani 1 1 d . . .
C16 C 0.84489(18) 0.5938(2) 0.73336(11) 0.0357(7) Uani 1 1 d . . .
H16 H 0.8893 0.5418 0.7419 0.043 Uiso 1 1 calc R . .
C17 C 0.83411(19) 0.6339(2) 0.68369(11) 0.0367(7) Uani 1 1 d . . .
H17 H 0.8708 0.6088 0.6583 0.044 Uiso 1 1 calc R . .
C18 C 0.7713(2) 0.7093(2) 0.67055(11) 0.0362(7) Uani 1 1 d . . .
C19 C 0.7183(2) 0.7455(2) 0.70757(12) 0.0371(8) Uani 1 1 d . . .
H19 H 0.6748 0.7984 0.6988 0.045 Uiso 1 1 calc R . .
C20 C 0.72823(19) 0.7052(2) 0.75755(12) 0.0341(7) Uani 1 1 d . . .
H20 H 0.6913 0.7304 0.7828 0.041 Uiso 1 1 calc R . .
C21 C 0.7027(3) 0.8253(3) 0.60652(12) 0.0736(12) Uani 1 1 d . . .
H21A H 0.6432 0.8000 0.6127 0.110 Uiso 1 1 calc R . .
H21B H 0.7043 0.8431 0.5698 0.110 Uiso 1 1 calc R . .
H21C H 0.7169 0.8886 0.6277 0.110 Uiso 1 1 calc R . .
C22 C 0.7760(2) 0.6315(3) 0.86503(12) 0.0331(8) Uani 1 1 d . . .
C23 C 0.7559(2) 0.5955(3) 0.95679(11) 0.0424(8) Uani 1 1 d . . .
C24 C 0.8199(2) 0.6821(3) 0.97718(12) 0.0569(10) Uani 1 1 d . . .
H24A H 0.8810 0.6584 0.9746 0.085 Uiso 1 1 calc R . .
H24B H 0.8109 0.6970 1.0135 0.085 Uiso 1 1 calc R . .
H24C H 0.8088 0.7468 0.9566 0.085 Uiso 1 1 calc R . .
C25 C 0.7690(2) 0.4951(3) 0.98770(12) 0.0538(9) Uani 1 1 d . . .
H25A H 0.7257 0.4419 0.9743 0.081 Uiso 1 1 calc R . .
H25B H 0.7608 0.5097 1.0241 0.081 Uiso 1 1 calc R . .
H25C H 0.8292 0.4681 0.9849 0.081 Uiso 1 1 calc R . .
C26 C 0.6598(2) 0.6314(3) 0.95482(12) 0.0602(10) Uani 1 1 d . . .
H26A H 0.6514 0.6939 0.9324 0.090 Uiso 1 1 calc R . .
H26B H 0.6450 0.6495 0.9899 0.090 Uiso 1 1 calc R . .
H26C H 0.6210 0.5739 0.9409 0.090 Uiso 1 1 calc R . .
N1 N 0.80206(15) 0.58047(19) 0.82137(9) 0.0311(6) Uani 1 1 d . . .
O1 O 0.76575(15) 0.74465(17) 0.62021(8) 0.0513(6) Uani 1 1 d . . .
O2 O 0.77707(12) 0.56213(15) 0.90435(7) 0.0366(5) Uani 1 1 d . . .
O3 O 0.75571(14) 0.72371(16) 0.86664(7) 0.0453(5) Uani 1 1 d . . .
Br2 Br 0.54072(2) 0.31706(3) 0.914344(14) 0.05973(12) Uani 1 1 d . . .
C27 C 0.4490(2) 0.3668(3) 0.76100(13) 0.0409(8) Uani 1 1 d . . .
H27 H 0.4046 0.3370 0.7371 0.049 Uiso 1 1 calc R . .
C28 C 0.46081(19) 0.3256(3) 0.81068(13) 0.0403(8) Uani 1 1 d . . .
H28 H 0.4250 0.2686 0.8208 0.048 Uiso 1 1 calc R . .
C29 C 0.5253(2) 0.3687(3) 0.84515(13) 0.0402(9) Uani 1 1 d . . .
C30 C 0.5788(2) 0.4502(3) 0.83058(13) 0.0446(9) Uani 1 1 d . . .
H30 H 0.6239 0.4792 0.8543 0.054 Uiso 1 1 calc R . .
C31 C 0.5650(2) 0.4888(3) 0.78040(14) 0.0446(9) Uani 1 1 d . . .
H31 H 0.6020 0.5445 0.7700 0.054 Uiso 1 1 calc R . .
C32 C 0.49953(18) 0.4495(2) 0.74498(12) 0.0346(8) Uani 1 1 d . . .
C33 C 0.4856(2) 0.4950(2) 0.69108(13) 0.0440(9) Uani 1 1 d . . .
H33A H 0.5275 0.5548 0.6882 0.053 Uiso 1 1 calc R . .
H33B H 0.4247 0.5242 0.6859 0.053 Uiso 1 1 calc R . .
C34 C 0.4986(2) 0.4148(2) 0.64725(11) 0.0395(8) Uani 1 1 d . . .
H34 H 0.4504 0.3603 0.6470 0.047 Uiso 1 1 calc R . .
C35 C 0.4914(2) 0.4708(3) 0.59411(13) 0.0553(10) Uani 1 1 d . . .
H35A H 0.4876 0.4164 0.5664 0.066 Uiso 1 1 calc R . .
H35B H 0.4359 0.5129 0.5904 0.066 Uiso 1 1 calc R . .
C36 C 0.5696(2) 0.5436(3) 0.58702(13) 0.0612(10) Uani 1 1 d . . .
H36A H 0.5692 0.6035 0.6117 0.073 Uiso 1 1 calc R . .
H36B H 0.5639 0.5731 0.5515 0.073 Uiso 1 1 calc R . .
C37 C 0.6575(2) 0.4827(3) 0.59616(13) 0.0577(10) Uani 1 1 d . . .
H37A H 0.6611 0.4292 0.5684 0.069 Uiso 1 1 calc R . .
H37B H 0.7075 0.5329 0.5943 0.069 Uiso 1 1 calc R . .
C38 C 0.66617(18) 0.4271(2) 0.64890(11) 0.0405(8) Uani 1 1 d . . .
H38A H 0.7205 0.3829 0.6519 0.049 Uiso 1 1 calc R . .
H38B H 0.6717 0.4809 0.6769 0.049 Uiso 1 1 calc R . .
C39 C 0.5868(2) 0.3584(2) 0.65512(12) 0.0316(8) Uani 1 1 d . . .
C40 C 0.59013(19) 0.2555(2) 0.66483(11) 0.0325(7) Uani 1 1 d . . .
H40 H 0.5355 0.2197 0.6677 0.039 Uiso 1 1 calc R . .
C41 C 0.69992(19) 0.1605(2) 0.72311(12) 0.0317(8) Uani 1 1 d . . .
C42 C 0.67918(19) 0.2251(2) 0.76443(11) 0.0398(8) Uani 1 1 d . . .
H42 H 0.6464 0.2886 0.7576 0.048 Uiso 1 1 calc R . .
C43 C 0.70568(19) 0.1977(3) 0.81470(12) 0.0481(9) Uani 1 1 d . . .
H43 H 0.6909 0.2425 0.8422 0.058 Uiso 1 1 calc R . .
C44 C 0.75342(19) 0.1060(3) 0.82595(11) 0.0411(8) Uani 1 1 d . . .
C45 C 0.7731(2) 0.0403(3) 0.78541(13) 0.0407(9) Uani 1 1 d . . .
H45 H 0.8050 -0.0239 0.7924 0.049 Uiso 1 1 calc R . .
C46 C 0.74608(18) 0.0684(2) 0.73477(12) 0.0332(7) Uani 1 1 d . . .
H46 H 0.7598 0.0227 0.7074 0.040 Uiso 1 1 calc R . .
C47 C 0.8438(2) 0.0046(3) 0.88761(12) 0.0689(11) Uani 1 1 d . . .
H47A H 0.8171 -0.0642 0.8778 0.103 Uiso 1 1 calc R . .
H47B H 0.8639 0.0041 0.9246 0.103 Uiso 1 1 calc R . .
H47C H 0.8946 0.0175 0.8674 0.103 Uiso 1 1 calc R . .
C48 C 0.7147(2) 0.1629(2) 0.62969(12) 0.0341(8) Uani 1 1 d . . .
C49 C 0.7034(2) 0.1706(3) 0.53426(11) 0.0399(8) Uani 1 1 d . . .
C50 C 0.7062(3) 0.0510(3) 0.52752(13) 0.0596(10) Uani 1 1 d . . .
H50A H 0.7545 0.0214 0.5508 0.089 Uiso 1 1 calc R . .
H50B H 0.7163 0.0341 0.4916 0.089 Uiso 1 1 calc R . .
H50C H 0.6496 0.0203 0.5358 0.089 Uiso 1 1 calc R . .
C51 C 0.7940(2) 0.2206(3) 0.53001(12) 0.0546(9) Uani 1 1 d . . .
H51A H 0.7908 0.2970 0.5369 0.082 Uiso 1 1 calc R . .
H51B H 0.8122 0.2092 0.4950 0.082 Uiso 1 1 calc R . .
H51C H 0.8375 0.1878 0.5554 0.082 Uiso 1 1 calc R . .
C52 C 0.6338(2) 0.2213(3) 0.49645(11) 0.0644(10) Uani 1 1 d . . .
H52A H 0.5759 0.1886 0.5003 0.097 Uiso 1 1 calc R . .
H52B H 0.6497 0.2106 0.4610 0.097 Uiso 1 1 calc R . .
H52C H 0.6306 0.2976 0.5036 0.097 Uiso 1 1 calc R . .
N2 N 0.66976(14) 0.19367(19) 0.67137(9) 0.0307(6) Uani 1 1 d . . .
O4 O 0.77930(14) 0.0872(2) 0.87738(8) 0.0567(6) Uani 1 1 d . . .
O5 O 0.67054(12) 0.19674(16) 0.58516(7) 0.0422(5) Uani 1 1 d . . .
O6 O 0.78344(13) 0.11392(17) 0.63232(7) 0.0410(5) Uani 1 1 d . . .

loop_
_atom_site_aniso_label
_atom_site_aniso_U_11
_atom_site_aniso_U_22
_atom_site_aniso_U_33
_atom_site_aniso_U_23
_atom_site_aniso_U_13
_atom_site_aniso_U_12
Br1 0.0674(3) 0.0866(3) 0.0511(3) 0.0072(2) -0.0015(2) 0.0038(3)
C1 0.043(2) 0.032(2) 0.053(2) -0.0086(17) 0.0074(18) -0.0053(15)
C2 0.040(2) 0.048(2) 0.049(2) -0.013(2) 0.0005(16) -0.006(2)
C3 0.036(2) 0.048(2) 0.039(2) -0.0027(18) 0.0010(17) 0.0081(18)
C4 0.0366(19) 0.038(2) 0.055(2) -0.0044(18) 0.0103(17) 0.0001(17)
C5 0.0324(18) 0.035(2) 0.045(2) -0.0092(16) 0.0023(15) 0.0008(16)
C6 0.0276(18) 0.031(2) 0.053(2) -0.0092(16) 0.0045(16) 0.0094(16)
C7 0.0364(18) 0.0327(19) 0.051(2) -0.0010(17) 0.0009(15) 0.0116(15)
C8 0.0309(16) 0.0293(17) 0.0420(17) 0.0010(15) 0.0023(14) 0.0001(15)
C9 0.0333(17) 0.040(2) 0.055(2) 0.0107(17) 0.0026(15) 0.0114(17)
C10 0.0422(19) 0.052(2) 0.047(2) 0.0020(16) -0.0037(16) 0.0098(17)
C11 0.046(2) 0.048(2) 0.049(2) -0.0080(16) -0.0114(16) 0.0102(16)
C12 0.0382(18) 0.0322(18) 0.048(2) -0.0036(15) -0.0024(15) 0.0056(14)
C13 0.0311(16) 0.0314(18) 0.0345(17) 0.0004(16) 0.0051(13) 0.0012(17)
C14 0.0353(17) 0.0271(17) 0.0349(17) 0.0004(13) 0.0022(13) 0.0048(13)
C15 0.0278(17) 0.0360(19) 0.0258(17) -0.0027(14) 0.0025(14) 0.0005(15)
C16 0.0271(16) 0.0378(19) 0.0424(19) -0.0016(15) 0.0040(14) 0.0069(15)
C17 0.0400(18) 0.0386(19) 0.0335(18) -0.0031(14) 0.0139(14) 0.0071(15)
C18 0.0438(19) 0.0315(18) 0.0334(18) -0.0013(15) 0.0039(15) -0.0017(15)
C19 0.0407(19) 0.0365(19) 0.0341(19) 0.0010(15) 0.0031(16) 0.0102(16)
C20 0.0339(17) 0.0346(18) 0.0351(19) -0.0015(15) 0.0098(14) 0.0059(15)
C21 0.136(3) 0.045(2) 0.040(2) 0.0076(18) 0.006(2) 0.034(3)
C22 0.0311(18) 0.035(2) 0.0317(19) 0.0007(15) -0.0028(14) 0.0069(16)
C23 0.050(2) 0.050(2) 0.0275(18) -0.0004(15) 0.0029(16) 0.0164(18)
C24 0.080(3) 0.054(2) 0.036(2) -0.0076(18) 0.0007(18) -0.001(2)
C25 0.056(2) 0.072(3) 0.0341(19) 0.0100(17) 0.0078(16) 0.0153(19)
C26 0.056(2) 0.077(3) 0.049(2) 0.0025(19) 0.0135(17) 0.027(2)
N1 0.0302(13) 0.0317(15) 0.0311(15) -0.0037(12) 0.0012(11) 0.0116(12)
O1 0.0780(17) 0.0436(14) 0.0329(13) 0.0042(10) 0.0082(11) 0.0127(12)
O2 0.0446(13) 0.0345(12) 0.0308(12) -0.0001(10) 0.0035(10) 0.0120(10)
O3 0.0647(15) 0.0319(13) 0.0392(12) -0.0025(10) 0.0042(10) 0.0133(11)
Br2 0.0667(3) 0.0611(3) 0.0505(2) 0.0014(2) -0.0004(2) 0.0025(2)
C27 0.0284(18) 0.042(2) 0.052(2) -0.0062(17) 0.0015(16) 0.0009(16)
C28 0.0340(18) 0.0312(19) 0.055(2) 0.0016(18) 0.0030(16) -0.0013(17)
C29 0.037(2) 0.038(2) 0.046(2) -0.0044(17) 0.0073(18) 0.0057(17)
C30 0.0351(19) 0.045(2) 0.054(2) -0.016(2) 0.0048(17) -0.0054(19)
C31 0.040(2) 0.035(2) 0.061(3) -0.0074(18) 0.0169(19) -0.0044(16)
C32 0.0282(18) 0.0283(18) 0.049(2) -0.0023(16) 0.0129(16) 0.0055(16)
C33 0.0376(19) 0.038(2) 0.058(2) 0.0041(17) 0.0129(16) 0.0083(16)
C34 0.0377(18) 0.0349(19) 0.0456(19) 0.0024(14) 0.0024(15) 0.0040(15)
C35 0.056(2) 0.058(2) 0.050(2) 0.0119(17) -0.0066(18) 0.0118(19)
C36 0.086(3) 0.048(2) 0.050(2) 0.0157(18) 0.0089(19) 0.010(2)
C37 0.066(2) 0.049(2) 0.061(2) -0.0012(17) 0.0215(19) -0.0117(19)
C38 0.0400(18) 0.0301(18) 0.052(2) 0.0002(16) 0.0085(14) -0.0038(15)
C39 0.0310(18) 0.034(2) 0.0294(17) -0.0031(14) 0.0033(14) -0.0002(15)
C40 0.0286(18) 0.033(2) 0.0365(18) -0.0017(14) 0.0073(14) -0.0013(15)
C41 0.0225(17) 0.0340(18) 0.039(2) -0.0015(15) 0.0059(14) -0.0013(14)
C42 0.0403(19) 0.040(2) 0.0388(19) -0.0011(16) 0.0000(15) 0.0105(16)
C43 0.047(2) 0.053(2) 0.044(2) -0.0140(17) 0.0034(16) 0.0195(19)
C44 0.0356(19) 0.057(2) 0.0304(19) 0.0015(17) 0.0042(15) 0.0045(17)
C45 0.0365(19) 0.042(2) 0.045(2) 0.0034(17) 0.0076(16) 0.0055(16)
C46 0.0365(18) 0.0341(19) 0.0306(18) -0.0028(14) 0.0115(14) 0.0057(16)
C47 0.077(3) 0.092(3) 0.036(2) 0.005(2) -0.0002(18) 0.040(2)
C48 0.037(2) 0.0268(18) 0.038(2) -0.0006(15) 0.0009(16) -0.0031(15)
C49 0.047(2) 0.046(2) 0.0280(18) -0.0015(15) 0.0108(15) 0.0048(17)
C50 0.080(3) 0.057(2) 0.042(2) -0.0082(18) 0.0080(19) -0.006(2)
C51 0.056(2) 0.066(2) 0.044(2) 0.0111(18) 0.0135(17) -0.007(2)
C52 0.058(2) 0.098(3) 0.036(2) 0.0077(19) 0.0007(17) 0.017(2)
N2 0.0304(14) 0.0337(15) 0.0285(14) 0.0020(12) 0.0051(11) 0.0056(12)
O4 0.0584(14) 0.0766(17) 0.0349(13) -0.0006(12) 0.0029(11) 0.0333(13)
O5 0.0423(13) 0.0574(14) 0.0277(11) 0.0033(10) 0.0072(10) 0.0151(11)
O6 0.0344(12) 0.0489(13) 0.0411(12) 0.0026(10) 0.0099(10) 0.0156(11)

loop_
_geom_bond_atom_site_label_1
_geom_bond_atom_site_label_2
_geom_bond_distance
_geom_bond_site_symmetry_2
_geom_bond_publ_flag
Br1 C3 1.903(3) . ?
C1 C2 1.376(4) . ?
C1 C6 1.391(4) . ?
C1 H1 0.9500 . ?
C2 C3 1.374(4) . ?
C2 H2 0.9500 . ?
C3 C4 1.376(4) . ?
C4 C5 1.384(4) . ?
C4 H4 0.9500 . ?
C5 C6 1.388(4) . ?
C5 H5 0.9500 . ?
C6 C7 1.502(4) . ?
C7 C8 1.554(4) . ?
C7 H7A 0.9900 . ?
C7 H7B 0.9900 . ?
C8 C13 1.509(4) . ?
C8 C9 1.525(4) . ?
C8 H8 1.0000 . ?
C9 C10 1.542(4) . ?
C9 H9A 0.9900 . ?
C9 H9B 0.9900 . ?
C10 C11 1.518(4) . ?
C10 H10A 0.9900 . ?
C10 H10B 0.9900 . ?
C11 C12 1.533(4) . ?
C11 H11A 0.9900 . ?
C11 H11B 0.9900 . ?
C12 C13 1.499(4) . ?
C12 H12A 0.9900 . ?
C12 H12B 0.9900 . ?
C13 C14 1.329(4) . ?
C14 N1 1.434(3) . ?
C14 H14 0.9500 . ?
C15 C16 1.385(4) . ?
C15 C20 1.388(4) . ?
C15 N1 1.432(4) . ?
C16 C17 1.378(4) . ?
C16 H16 0.9500 . ?
C17 C18 1.366(4) . ?
C17 H17 0.9500 . ?
C18 O1 1.373(3) . ?
C18 C19 1.379(4) . ?
C19 C20 1.386(4) . ?
C19 H19 0.9500 . ?
C20 H20 0.9500 . ?
C21 O1 1.417(4) . ?
C21 H21A 0.9800 . ?
C21 H21B 0.9800 . ?
C21 H21C 0.9800 . ?
C22 O3 1.203(3) . ?
C22 O2 1.340(3) . ?
C22 N1 1.387(4) . ?
C23 O2 1.483(3) . ?
C23 C25 1.501(4) . ?
C23 C26 1.518(4) . ?
C23 C24 1.522(4) . ?
C24 H24A 0.9800 . ?
C24 H24B 0.9800 . ?
C24 H24C 0.9800 . ?
C25 H25A 0.9800 . ?
C25 H25B 0.9800 . ?
C25 H25C 0.9800 . ?
C26 H26A 0.9800 . ?
C26 H26B 0.9800 . ?
C26 H26C 0.9800 . ?
Br2 C29 1.901(3) . ?
C27 C32 1.376(4) . ?
C27 C28 1.384(4) . ?
C27 H27 0.9500 . ?
C28 C29 1.375(4) . ?
C28 H28 0.9500 . ?
C29 C30 1.379(4) . ?
C30 C31 1.386(4) . ?
C30 H30 0.9500 . ?
C31 C32 1.382(4) . ?
C31 H31 0.9500 . ?
C32 C33 1.507(4) . ?
C33 C34 1.545(4) . ?
C33 H33A 0.9900 . ?
C33 H33B 0.9900 . ?
C34 C39 1.508(4) . ?
C34 C35 1.542(4) . ?
C34 H34 1.0000 . ?
C35 C36 1.520(5) . ?
C35 H35A 0.9900 . ?
C35 H35B 0.9900 . ?
C36 C37 1.535(4) . ?
C36 H36A 0.9900 . ?
C36 H36B 0.9900 . ?
C37 C38 1.531(4) . ?
C37 H37A 0.9900 . ?
C37 H37B 0.9900 . ?
C38 C39 1.499(4) . ?
C38 H38A 0.9900 . ?
C38 H38B 0.9900 . ?
C39 C40 1.320(4) . ?
C40 N2 1.432(3) . ?
C40 H40 0.9500 . ?
C41 C46 1.374(4) . ?
C41 C42 1.401(4) . ?
C41 N2 1.439(4) . ?
C42 C43 1.373(4) . ?
C42 H42 0.9500 . ?
C43 C44 1.379(4) . ?
C43 H43 0.9500 . ?
C44 O4 1.376(3) . ?
C44 C45 1.389(4) . ?
C45 C46 1.385(4) . ?
C45 H45 0.9500 . ?
C46 H46 0.9500 . ?
C47 O4 1.435(4) . ?
C47 H47A 0.9800 . ?
C47 H47B 0.9800 . ?
C47 H47C 0.9800 . ?
C48 O6 1.205(3) . ?
C48 O5 1.351(3) . ?
C48 N2 1.380(4) . ?
C49 O5 1.486(3) . ?
C49 C52 1.516(4) . ?
C49 C50 1.516(4) . ?
C49 C51 1.520(4) . ?
C50 H50A 0.9800 . ?
C50 H50B 0.9800 . ?
C50 H50C 0.9800 . ?
C51 H51A 0.9800 . ?
C51 H51B 0.9800 . ?
C51 H51C 0.9800 . ?
C52 H52A 0.9800 . ?
C52 H52B 0.9800 . ?
C52 H52C 0.9800 . ?

loop_
_cod_related_entry_id
_cod_related_entry_database
_cod_related_entry_code
1 ChemSpider 9354333
